data_1552489
loop_
_publ_author_name
'Policarpo, Rocco L.'
'Decultot, Ludovic'
'May, Elizabeth'
'Kuzmi\<c, Petr'
'Carlson, Samuel'
'Huang, Danny'
'Chu, Vincent'
'Wright, Brandon A.'
'Dhakshinamoorthy, Saravanakumar'
'Kannt, Aimo'
'Rani, Shilpa'
'Dittakavi, Sreekanth'
'Panarese, Joseph D.'
'Gaudet, Rachelle'
'Shair, Matthew D.'

_publ_section_title
;
 High-Affinity Alkynyl Bisubstrate Inhibitors of Nicotinamide
 <i>N</i>-Methyltransferase (NNMT).
;
_journal_name_full 'Journal of medicinal chemistry'
_journal_paper_doi 10.1021/acs.jmedchem.9b01238
_journal_year 2019
_chemical_absolute_configuration ad
_chemical_formula_sum 'C26 H30 F3 N7 O9'
_chemical_formula_weight 641.57
_space_group_crystal_system triclinic
_space_group_IT_number 1
_space_group_name_Hall 'P 1'
_space_group_name_H-M_alt 'P 1'
_symmetry_space_group_name_Hall 'P 1'
_symmetry_space_group_name_H-M 'P 1'
_atom_sites_solution_hydrogens mixed
_audit_creation_method SHELXL-2014/7
_cell_angle_alpha 103.0375(11)
_cell_angle_beta 90.8460(9)
_cell_angle_gamma 90.3108(10)
_cell_formula_units_Z 1
_cell_length_a 5.05910(10)
_cell_length_b 10.9615(2)
_cell_length_c 13.2000(3)
_cell_measurement_reflns_used 9932
_cell_measurement_temperature 100(2)
_cell_measurement_theta_max 65.7
_cell_measurement_theta_min 3.44
_cell_volume 713.03(3)
_computing_cell_refinement 'SAINT 8.37A (Bruker-AXS, 2015)'
_computing_data_reduction 'SAINT 8.37A (Bruker-AXS, 2015)'
_computing_molecular_graphics 'Bruker SHELXTL (Sheldrick, 2015)'
_computing_publication_material 'Bruker SHELXTL (Sheldrick, 2015)'
_computing_structure_refinement 'SHELXL-2014 (Sheldrick, 2015)'
_computing_structure_solution 'SHELXT-2014 (Sheldrick, 2015)'
_diffrn_ambient_temperature 100(2)
_diffrn_measured_fraction_theta_full 0.959
_diffrn_measured_fraction_theta_max 0.959
_diffrn_measurement_device_type
;
Bruker D8 goniometer with CCD area detector  
;
_diffrn_measurement_method 'omega and phi scans'
_diffrn_radiation_monochromator graphite
_diffrn_radiation_source 'I\mS microfocus tube'
_diffrn_radiation_type CuK\a
_diffrn_radiation_wavelength 1.54178
_diffrn_reflns_av_R_equivalents 0.0268
_diffrn_reflns_av_unetI/netI 0.0215
_diffrn_reflns_Laue_measured_fraction_full 0.959
_diffrn_reflns_Laue_measured_fraction_max 0.959
_diffrn_reflns_limit_h_max 6
_diffrn_reflns_limit_h_min -6
_diffrn_reflns_limit_k_max 13
_diffrn_reflns_limit_k_min -13
_diffrn_reflns_limit_l_max 15
_diffrn_reflns_limit_l_min -15
_diffrn_reflns_number 17748
_diffrn_reflns_point_group_measured_fraction_full 0.865
_diffrn_reflns_point_group_measured_fraction_max 0.865
_diffrn_reflns_theta_full 66.704
_diffrn_reflns_theta_max 66.704
_diffrn_reflns_theta_min 3.437
_exptl_absorpt_coefficient_mu 1.094
_exptl_absorpt_correction_T_max 0.8058
_exptl_absorpt_correction_T_min 0.7384
_exptl_absorpt_correction_type multi-scan
_exptl_absorpt_process_details sadabs
_exptl_crystal_colour colorless
_exptl_crystal_density_diffrn 1.494
_exptl_crystal_description needle
_exptl_crystal_F_000 334
_exptl_crystal_size_max 0.180
_exptl_crystal_size_mid 0.080
_exptl_crystal_size_min 0.060
_refine_diff_density_max 0.530
_refine_diff_density_min -0.169
_refine_diff_density_rms 0.036
_refine_ls_abs_structure_details
;
 Flack x determined using 1881 quotients [(I+)-(I-)]/[(I+)+(I-)]
 (Parsons, Flack and Wagner, Acta Cryst. B69 (2013) 249-259).
;
_refine_ls_abs_structure_Flack -0.06(8)
_refine_ls_extinction_method none
_refine_ls_goodness_of_fit_ref 1.025
_refine_ls_hydrogen_treatment mixed
_refine_ls_matrix_type full
_refine_ls_number_parameters 464
_refine_ls_number_reflns 4335
_refine_ls_number_restraints 9
_refine_ls_restrained_S_all 1.032
_refine_ls_R_factor_all 0.0276
_refine_ls_R_factor_gt 0.0273
_refine_ls_shift/su_max 0.000
_refine_ls_shift/su_mean 0.000
_refine_ls_structure_factor_coef Fsqd
_refine_ls_weighting_details 'w=1/[\s^2^(Fo^2^)+(0.0551P)^2^+0.0932P] where P=(Fo^2^+2Fc^2^)/3'
_refine_ls_weighting_scheme calc
_refine_ls_wR_factor_gt 0.0731
_refine_ls_wR_factor_ref 0.0734
_reflns_Friedel_coverage 0.803
_reflns_Friedel_fraction_full 0.770
_reflns_Friedel_fraction_max 0.770
_reflns_number_gt 4280
_reflns_number_total 4335
_reflns_threshold_expression 'I > 2\s(I)'
_cod_data_source_file jm9b01238_si_006.cif
_cod_data_source_block NS1TFA-10
_cod_database_code 1552489
_shelx_shelxl_version_number 2014/7
_shelx_space_group_comment
;
The symmetry employed for this shelxl refinement is uniquely defined
by the following loop, which should always be used as a source of
symmetry information in preference to the above space-group names.
They are only intended as comments.
;
_shelx_estimated_absorpt_t_min 0.827
_shelx_estimated_absorpt_t_max 0.937
_refine_ls_abs_structure_hooft -0.00(6)

loop_
_space_group_symop_operation_xyz
'x, y, z'

loop_
_atom_site_label
_atom_site_type_symbol
_atom_site_fract_x
_atom_site_fract_y
_atom_site_fract_z
_atom_site_U_iso_or_equiv
_atom_site_adp_type
_atom_site_occupancy
_atom_site_site_symmetry_order
_atom_site_calc_flag
_atom_site_refinement_flags_posn
_atom_site_refinement_flags_adp
_atom_site_refinement_flags_occupancy
_atom_site_disorder_assembly
_atom_site_disorder_group
O1 O 0.6898(3) 0.49966(16) 0.36853(13) 0.0192(4) Uani 1 1 d . . . . .
O2 O 0.2370(3) 0.63197(16) 0.21241(14) 0.0208(4) Uani 1 1 d . . . . .
O3 O 0.4765(4) 0.76196(16) 0.39499(14) 0.0228(4) Uani 1 1 d . . . . .
O4 O 0.1607(3) 0.04425(17) 0.72373(14) 0.0235(4) Uani 1 1 d . . . . .
O5 O 0.3904(4) 0.21410(18) 0.80594(15) 0.0262(4) Uani 1 1 d . . . . .
O6 O 1.3719(3) 0.90528(16) 0.90907(14) 0.0228(4) Uani 1 1 d . . . . .
N1 N 0.6034(4) 0.39304(19) 0.19553(16) 0.0177(4) Uani 1 1 d . . . . .
N2 N 0.9648(4) 0.43405(19) 0.08779(16) 0.0187(4) Uani 1 1 d . . . . .
N3 N 1.0456(4) 0.2587(2) -0.05265(16) 0.0210(4) Uani 1 1 d . . . . .
N4 N 0.8217(5) 0.0692(2) -0.08182(18) 0.0212(5) Uani 1 1 d . . . . .
N5 N 0.5001(4) 0.19525(19) 0.11238(16) 0.0200(4) Uani 1 1 d . . . . .
N6 N 0.5068(5) -0.0140(2) 0.56720(18) 0.0204(4) Uani 1 1 d . . . . .
N7 N 1.3056(4) 0.9325(2) 1.08044(18) 0.0237(5) Uani 1 1 d . . . . .
C1 C 0.7708(5) 0.3625(2) 0.11314(19) 0.0174(5) Uani 1 1 d . . . . .
C2 C 1.0899(5) 0.3748(2) 0.0042(2) 0.0206(5) Uani 1 1 d . . . . .
H2A H 1.2289 0.4202 -0.0185 0.025 Uiso 1 1 calc R U . . .
C3 C 0.8536(5) 0.1850(2) -0.02624(19) 0.0184(5) Uani 1 1 d . . . . .
C4 C 0.7042(5) 0.2407(2) 0.06188(19) 0.0172(5) Uani 1 1 d . . . . .
C5 C 0.4472(5) 0.2881(2) 0.1901(2) 0.0199(5) Uani 1 1 d . . . . .
H5A H 0.3129 0.2838 0.2387 0.024 Uiso 1 1 calc R U . . .
C6 C 0.5935(5) 0.5135(2) 0.27045(19) 0.0177(5) Uani 1 1 d . . . . .
H6 H 0.7077 0.5754 0.2458 0.021 Uiso 1 1 calc R U . . .
C7 C 0.3140(5) 0.5661(2) 0.28800(19) 0.0171(5) Uani 1 1 d . . . . .
H7 H 0.1854 0.4966 0.2880 0.021 Uiso 1 1 calc R U . . .
C8 C 0.3416(5) 0.6484(2) 0.39663(19) 0.0194(5) Uani 1 1 d . . . . .
H8 H 0.1668 0.6641 0.4313 0.023 Uiso 1 1 calc R U . . .
C9 C 0.5209(5) 0.5700(2) 0.45043(19) 0.0186(5) Uani 1 1 d . . . . .
H9 H 0.6336 0.6269 0.5040 0.022 Uiso 1 1 calc R U . . .
C10 C 0.3795(5) 0.4763(2) 0.50050(19) 0.0197(5) Uani 1 1 d . . . . .
H10A H 0.2744 0.4173 0.4469 0.024 Uiso 1 1 calc R U . . .
H10B H 0.2564 0.5213 0.5534 0.024 Uiso 1 1 calc R U . . .
C11 C 0.5776(5) 0.4024(2) 0.55215(19) 0.0179(5) Uani 1 1 d . . . . .
H11 H 0.7251 0.3755 0.5027 0.021 Uiso 1 1 calc R U . . .
C12 C 0.4549(5) 0.2837(2) 0.5782(2) 0.0197(5) Uani 1 1 d . . . . .
H12A H 0.3136 0.3080 0.6298 0.024 Uiso 1 1 calc R U . . .
H12B H 0.3748 0.2301 0.5146 0.024 Uiso 1 1 calc R U . . .
C13 C 0.6667(5) 0.2107(2) 0.62202(19) 0.0186(5) Uani 1 1 d . . . . .
H13A H 0.7515 0.2678 0.6828 0.022 Uiso 1 1 calc R U . . .
H13B H 0.8041 0.1864 0.5687 0.022 Uiso 1 1 calc R U . . .
C14 C 0.5765(5) 0.0928(2) 0.65566(19) 0.0187(5) Uani 1 1 d . . . . .
H14 H 0.7302 0.0651 0.6930 0.022 Uiso 1 1 calc R U . . .
C15 C 0.3508(5) 0.1150(2) 0.73173(19) 0.0189(5) Uani 1 1 d . . . . .
C16 C 0.6907(5) 0.4830(2) 0.6478(2) 0.0198(5) Uani 1 1 d . . . . .
C17 C 0.7612(5) 0.5437(2) 0.7308(2) 0.0208(5) Uani 1 1 d . . . . .
C18 C 0.8134(5) 0.6139(2) 0.8356(2) 0.0192(5) Uani 1 1 d . . . . .
C19 C 0.6498(5) 0.5928(2) 0.9148(2) 0.0222(5) Uani 1 1 d . . . . .
H19 H 0.5134 0.5313 0.8988 0.027 Uiso 1 1 calc R U . . .
C20 C 0.6852(5) 0.6607(2) 1.0158(2) 0.0235(5) Uani 1 1 d . . . . .
H20 H 0.5728 0.6458 1.0688 0.028 Uiso 1 1 calc R U . . .
C21 C 0.8852(5) 0.7508(2) 1.0401(2) 0.0206(5) Uani 1 1 d . . . . .
H21 H 0.9102 0.7970 1.1097 0.025 Uiso 1 1 calc R U . . .
C22 C 1.0496(5) 0.7732(2) 0.9615(2) 0.0191(5) Uani 1 1 d . . . . .
C23 C 1.0130(5) 0.7044(2) 0.8602(2) 0.0198(5) Uani 1 1 d . . . . .
H23 H 1.1252 0.7192 0.8070 0.024 Uiso 1 1 calc R U . . .
C24 C 1.2551(5) 0.8752(2) 0.9829(2) 0.0189(5) Uani 1 1 d . . . . .
O11 O 1.1757(4) -0.08348(18) 0.29855(15) 0.0267(4) Uani 1 1 d . . . . .
O12 O 1.0175(4) -0.00236(18) 0.45837(14) 0.0280(4) Uani 1 1 d . . . . .
C31 C 1.0355(5) -0.0143(2) 0.3621(2) 0.0211(5) Uani 1 1 d . . . . .
C32 C 0.8606(6) 0.0757(3) 0.3170(2) 0.0286(6) Uani 0.664(16) 1 d D . P A 1
F1 F 0.6339(19) 0.100(2) 0.3676(11) 0.0354(19) Uani 0.664(16) 1 d D . P A 1
F2 F 0.973(3) 0.1884(11) 0.3249(12) 0.056(2) Uani 0.664(16) 1 d D . P A 1
F3 F 0.7898(17) 0.0243(8) 0.2154(4) 0.0535(19) Uani 0.664(16) 1 d D . P A 1
C32A C 0.8606(6) 0.0757(3) 0.3170(2) 0.0286(6) Uani 0.336(16) 1 d D . P A 2
F1A F 0.617(4) 0.093(5) 0.350(2) 0.0354(19) Uani 0.336(16) 1 d D . P A 2
F2A F 0.993(7) 0.189(2) 0.347(3) 0.056(2) Uani 0.336(16) 1 d D . P A 2
F3A F 0.878(3) 0.0670(14) 0.2187(9) 0.0535(19) Uani 0.336(16) 1 d D . P A 2
O1W O 0.5020(5) 0.8106(2) 0.69496(19) 0.0361(5) Uani 1 1 d . . . . .
H1WA H 0.596(11) 0.746(5) 0.691(4) 0.074(15) Uiso 1 1 d . . . . .
H1WB H 0.461(10) 0.841(5) 0.752(4) 0.062(15) Uiso 1 1 d . . . . .
H2 H 0.130(7) 0.582(3) 0.172(3) 0.026(8) Uiso 1 1 d . . . . .
H3 H 0.375(8) 0.796(4) 0.354(3) 0.051(11) Uiso 1 1 d . . . . .
H4A H 0.925(7) 0.040(3) -0.139(3) 0.034(9) Uiso 1 1 d . . . . .
H4B H 0.689(7) 0.020(3) -0.073(2) 0.024(8) Uiso 1 1 d . . . . .
H5 H 0.227(11) 0.227(5) 0.866(4) 0.082(15) Uiso 1 1 d . . . . .
H6A H 0.645(7) -0.028(3) 0.521(3) 0.026(8) Uiso 1 1 d . . . . .
H6B H 0.350(8) -0.004(4) 0.534(3) 0.041(9) Uiso 1 1 d . . . . .
H6C H 0.492(6) -0.090(3) 0.593(3) 0.026(8) Uiso 1 1 d . . . . .
H7A H 1.394(7) 1.006(3) 1.091(3) 0.025(8) Uiso 1 1 d . . . . .
H7B H 1.229(7) 0.915(3) 1.135(3) 0.032(8) Uiso 1 1 d . . . . .

loop_
_atom_site_aniso_label
_atom_site_aniso_U_11
_atom_site_aniso_U_22
_atom_site_aniso_U_33
_atom_site_aniso_U_23
_atom_site_aniso_U_13
_atom_site_aniso_U_12
O1 0.0192(8) 0.0225(9) 0.0149(9) 0.0017(7) 0.0018(6) 0.0047(6)
O2 0.0242(9) 0.0175(8) 0.0206(10) 0.0042(8) -0.0042(7) -0.0010(7)
O3 0.0297(10) 0.0146(8) 0.0229(10) 0.0017(8) -0.0035(7) -0.0011(7)
O4 0.0200(9) 0.0260(9) 0.0233(10) 0.0030(8) 0.0027(7) -0.0020(7)
O5 0.0273(10) 0.0251(9) 0.0227(10) -0.0021(8) 0.0071(7) -0.0021(7)
O6 0.0258(9) 0.0215(9) 0.0201(10) 0.0027(8) 0.0015(7) -0.0049(7)
N1 0.0187(10) 0.0165(10) 0.0171(11) 0.0021(9) 0.0025(8) -0.0002(8)
N2 0.0195(10) 0.0177(10) 0.0180(11) 0.0020(9) 0.0010(8) -0.0008(8)
N3 0.0221(11) 0.0218(11) 0.0181(12) 0.0021(9) 0.0033(8) 0.0003(8)
N4 0.0224(11) 0.0185(10) 0.0203(13) -0.0006(9) 0.0047(9) 0.0012(8)
N5 0.0222(10) 0.0179(10) 0.0197(12) 0.0034(9) 0.0025(8) 0.0002(8)
N6 0.0240(11) 0.0192(10) 0.0172(11) 0.0020(9) 0.0019(9) 0.0025(8)
N7 0.0299(12) 0.0203(12) 0.0190(13) 0.0001(10) 0.0020(9) -0.0054(9)
C1 0.0178(11) 0.0191(12) 0.0149(12) 0.0033(10) -0.0008(8) 0.0037(9)
C2 0.0204(12) 0.0213(12) 0.0194(13) 0.0030(11) 0.0024(9) -0.0032(9)
C3 0.0181(12) 0.0192(12) 0.0182(13) 0.0046(10) -0.0019(9) 0.0023(9)
C4 0.0183(11) 0.0164(11) 0.0166(13) 0.0030(10) -0.0003(8) 0.0009(9)
C5 0.0207(12) 0.0199(12) 0.0184(13) 0.0026(11) 0.0041(9) 0.0010(9)
C6 0.0196(12) 0.0163(11) 0.0161(13) 0.0015(10) 0.0017(9) -0.0004(9)
C7 0.0185(12) 0.0161(11) 0.0166(13) 0.0031(10) 0.0002(9) 0.0002(9)
C8 0.0216(12) 0.0170(12) 0.0189(13) 0.0023(10) 0.0029(9) 0.0008(9)
C9 0.0204(12) 0.0184(12) 0.0156(13) 0.0007(11) 0.0014(9) 0.0014(9)
C10 0.0191(12) 0.0216(12) 0.0174(13) 0.0022(11) 0.0019(9) -0.0006(9)
C11 0.0190(11) 0.0192(12) 0.0146(13) 0.0019(10) 0.0015(9) -0.0022(9)
C12 0.0200(12) 0.0179(11) 0.0199(13) 0.0015(11) 0.0009(9) -0.0013(9)
C13 0.0185(11) 0.0177(11) 0.0185(13) 0.0015(10) 0.0031(9) -0.0012(9)
C14 0.0190(12) 0.0190(12) 0.0172(13) 0.0022(10) 0.0006(9) 0.0009(9)
C15 0.0183(12) 0.0201(12) 0.0183(13) 0.0045(10) 0.0002(9) 0.0026(9)
C16 0.0217(12) 0.0167(12) 0.0209(14) 0.0042(11) 0.0002(9) -0.0025(9)
C17 0.0209(12) 0.0180(12) 0.0239(14) 0.0059(11) -0.0017(9) -0.0011(9)
C18 0.0213(12) 0.0168(12) 0.0192(13) 0.0035(10) -0.0038(9) 0.0006(9)
C19 0.0215(12) 0.0206(13) 0.0252(14) 0.0071(11) -0.0035(10) -0.0039(9)
C20 0.0232(13) 0.0263(13) 0.0236(14) 0.0111(12) 0.0022(9) -0.0010(10)
C21 0.0260(13) 0.0197(12) 0.0159(13) 0.0036(10) 0.0007(9) 0.0030(10)
C22 0.0183(12) 0.0172(11) 0.0219(14) 0.0046(11) -0.0012(9) 0.0026(9)
C23 0.0208(12) 0.0189(12) 0.0201(14) 0.0052(11) 0.0016(9) 0.0014(9)
C24 0.0196(11) 0.0166(11) 0.0201(14) 0.0033(10) 0.0023(9) 0.0032(9)
O11 0.0309(10) 0.0261(9) 0.0231(10) 0.0048(8) 0.0062(7) 0.0085(7)
O12 0.0273(10) 0.0354(11) 0.0197(11) 0.0027(9) -0.0001(7) 0.0078(8)
C31 0.0202(12) 0.0217(12) 0.0200(14) 0.0019(11) 0.0004(9) -0.0004(9)
C32 0.0304(15) 0.0348(15) 0.0195(15) 0.0032(12) 0.0039(10) 0.0096(12)
F1 0.0231(15) 0.048(3) 0.035(5) 0.008(4) -0.001(2) 0.0110(17)
F2 0.038(3) 0.0439(11) 0.101(7) 0.048(3) 0.005(4) 0.0052(12)
F3 0.065(4) 0.065(4) 0.0209(11) -0.010(2) -0.017(2) 0.039(3)
C32A 0.0304(15) 0.0348(15) 0.0195(15) 0.0032(12) 0.0039(10) 0.0096(12)
F1A 0.0231(15) 0.048(3) 0.035(5) 0.008(4) -0.001(2) 0.0110(17)
F2A 0.038(3) 0.0439(11) 0.101(7) 0.048(3) 0.005(4) 0.0052(12)
F3A 0.065(4) 0.065(4) 0.0209(11) -0.010(2) -0.017(2) 0.039(3)
O1W 0.0527(14) 0.0287(11) 0.0296(14) 0.0111(10) 0.0135(10) 0.0154(10)

loop_
_atom_type_symbol
_atom_type_description
_atom_type_scat_dispersion_real
_atom_type_scat_dispersion_imag
_atom_type_scat_source
C C 0.0181 0.0091 'International Tables Vol C Tables 4.2.6.8 and 6.1.1.4'
H H 0.0000 0.0000 'International Tables Vol C Tables 4.2.6.8 and 6.1.1.4'
F F 0.0727 0.0534 'International Tables Vol C Tables 4.2.6.8 and 6.1.1.4'
N N 0.0311 0.0180 'International Tables Vol C Tables 4.2.6.8 and 6.1.1.4'
O O 0.0492 0.0322 'International Tables Vol C Tables 4.2.6.8 and 6.1.1.4'

loop_
_geom_angle_atom_site_label_1
_geom_angle_atom_site_label_2
_geom_angle_atom_site_label_3
_geom_angle
C6 O1 C9 109.24(17)
C7 O2 H2 104(2)
C8 O3 H3 103(3)
C15 O5 H5 112(3)
C1 N1 C5 105.4(2)
C1 N1 C6 126.1(2)
C5 N1 C6 128.5(2)
C2 N2 C1 111.4(2)
C2 N3 C3 120.7(2)
C3 N4 H4A 120(2)
C3 N4 H4B 123(2)
H4A N4 H4B 116(3)
C5 N5 C4 104.1(2)
C14 N6 H6A 109(2)
C14 N6 H6B 114(2)
H6A N6 H6B 111(3)
C14 N6 H6C 108.9(19)
H6A N6 H6C 106(3)
H6B N6 H6C 108(3)
C24 N7 H7A 117(2)
C24 N7 H7B 125(2)
H7A N7 H7B 116(3)
N2 C1 N1 127.3(2)
N2 C1 C4 126.6(2)
N1 C1 C4 106.1(2)
N2 C2 N3 128.2(2)
N2 C2 H2A 115.9
N3 C2 H2A 115.9
N4 C3 N3 119.1(2)
N4 C3 C4 125.3(2)
N3 C3 C4 115.6(2)
N5 C4 C1 110.4(2)
N5 C4 C3 132.1(2)
C1 C4 C3 117.5(2)
N5 C5 N1 114.1(2)
N5 C5 H5A 122.9
N1 C5 H5A 122.9
O1 C6 N1 109.56(19)
O1 C6 C7 106.44(19)
N1 C6 C7 113.56(19)
O1 C6 H6 109.1
N1 C6 H6 109.1
C7 C6 H6 109.1
O2 C7 C8 113.55(19)
O2 C7 C6 112.21(19)
C8 C7 C6 101.34(19)
O2 C7 H7 109.8
C8 C7 H7 109.8
C6 C7 H7 109.8
O3 C8 C7 110.95(19)
O3 C8 C9 108.27(19)
C7 C8 C9 101.94(18)
O3 C8 H8 111.7
C7 C8 H8 111.7
C9 C8 H8 111.7
O1 C9 C10 107.96(18)
O1 C9 C8 105.45(18)
C10 C9 C8 115.4(2)
O1 C9 H9 109.3
C10 C9 H9 109.3
C8 C9 H9 109.3
C9 C10 C11 111.14(19)
C9 C10 H10A 109.4
C11 C10 H10A 109.4
C9 C10 H10B 109.4
C11 C10 H10B 109.4
H10A C10 H10B 108.0
C16 C11 C10 110.3(2)
C16 C11 C12 109.25(19)
C10 C11 C12 113.13(19)
C16 C11 H11 108.0
C10 C11 H11 108.0
C12 C11 H11 108.0
C13 C12 C11 110.10(19)
C13 C12 H12A 109.6
C11 C12 H12A 109.6
C13 C12 H12B 109.6
C11 C12 H12B 109.6
H12A C12 H12B 108.2
C12 C13 C14 116.8(2)
C12 C13 H13A 108.1
C14 C13 H13A 108.1
C12 C13 H13B 108.1
C14 C13 H13B 108.1
H13A C13 H13B 107.3
N6 C14 C15 109.3(2)
N6 C14 C13 113.8(2)
C15 C14 C13 113.6(2)
N6 C14 H14 106.5
C15 C14 H14 106.5
C13 C14 H14 106.5
O4 C15 O5 125.5(2)
O4 C15 C14 122.5(2)
O5 C15 C14 112.0(2)
C17 C16 C11 173.0(3)
C16 C17 C18 172.7(3)
C23 C18 C19 119.1(2)
C23 C18 C17 122.6(2)
C19 C18 C17 118.3(2)
C20 C19 C18 120.6(2)
C20 C19 H19 119.7
C18 C19 H19 119.7
C19 C20 C21 120.2(2)
C19 C20 H20 119.9
C21 C20 H20 119.9
C20 C21 C22 119.8(2)
C20 C21 H21 120.1
C22 C21 H21 120.1
C23 C22 C21 119.6(2)
C23 C22 C24 118.8(2)
C21 C22 C24 121.5(2)
C22 C23 C18 120.7(2)
C22 C23 H23 119.7
C18 C23 H23 119.7
O6 C24 N7 121.6(2)
O6 C24 C22 120.0(2)
N7 C24 C22 118.4(2)
O11 C31 O12 130.5(2)
O11 C31 C32A 115.1(2)
O12 C31 C32A 114.3(2)
O11 C31 C32 115.1(2)
O12 C31 C32 114.3(2)
F1 C32 F2 104.1(11)
F1 C32 F3 105.6(7)
F2 C32 F3 110.3(7)
F1 C32 C31 112.2(9)
F2 C32 C31 113.1(7)
F3 C32 C31 111.1(3)
F3A C32A F1A 112.6(16)
F3A C32A F2A 96.4(15)
F1A C32A F2A 108(2)
F3A C32A C31 115.7(6)
F1A C32A C31 118(2)
F2A C32A C31 103.0(14)
H1WA O1W H1WB 113(5)

loop_
_geom_bond_atom_site_label_1
_geom_bond_atom_site_label_2
_geom_bond_distance
O1 C6 1.417(3)
O1 C9 1.466(3)
O2 C7 1.409(3)
O2 H2 0.86(4)
O3 C8 1.421(3)
O3 H3 0.88(4)
O4 C15 1.220(3)
O5 C15 1.301(3)
O5 H5 1.14(6)
O6 C24 1.252(3)
N1 C1 1.370(3)
N1 C5 1.380(3)
N1 C6 1.462(3)
N2 C2 1.319(3)
N2 C1 1.346(3)
N3 C2 1.339(3)
N3 C3 1.359(3)
N4 C3 1.322(3)
N4 H4A 0.92(4)
N4 H4B 0.88(4)
N5 C5 1.303(3)
N5 C4 1.386(3)
N6 C14 1.492(3)
N6 H6A 0.93(4)
N6 H6B 0.92(4)
N6 H6C 0.97(3)
N7 C24 1.319(4)
N7 H7A 0.90(4)
N7 H7B 0.88(4)
C1 C4 1.391(3)
C2 H2A 0.9500
C3 C4 1.417(3)
C5 H5A 0.9500
C6 C7 1.531(3)
C6 H6 1.0000
C7 C8 1.516(4)
C7 H7 1.0000
C8 C9 1.527(3)
C8 H8 1.0000
C9 C10 1.522(3)
C9 H9 1.0000
C10 C11 1.537(3)
C10 H10A 0.9900
C10 H10B 0.9900
C11 C16 1.474(4)
C11 C12 1.549(3)
C11 H11 1.0000
C12 C13 1.524(3)
C12 H12A 0.9900
C12 H12B 0.9900
C13 C14 1.528(3)
C13 H13A 0.9900
C13 H13B 0.9900
C14 C15 1.516(3)
C14 H14 1.0000
C16 C17 1.195(4)
C17 C18 1.442(4)
C18 C23 1.394(3)
C18 C19 1.401(4)
C19 C20 1.381(4)
C19 H19 0.9500
C20 C21 1.393(4)
C20 H20 0.9500
C21 C22 1.402(4)
C21 H21 0.9500
C22 C23 1.389(4)
C22 C24 1.499(3)
C23 H23 0.9500
O11 C31 1.232(3)
O12 C31 1.253(3)
C31 C32A 1.540(3)
C31 C32 1.540(3)
C32 F1 1.335(9)
C32 F2 1.338(9)
C32 F3 1.374(6)
C32A F3A 1.283(12)
C32A F1A 1.311(18)
C32A F2A 1.378(18)
O1W H1WA 0.85(6)
O1W H1WB 0.79(5)

loop_
_geom_hbond_atom_site_label_D
_geom_hbond_atom_site_label_H
_geom_hbond_atom_site_label_A
_geom_hbond_distance_DH
_geom_hbond_distance_HA
_geom_hbond_distance_DA
_geom_hbond_angle_DHA
_geom_hbond_site_symmetry_A
O2 H2 N2 0.86(4) 1.92(4) 2.757(3) 163(3) 1_455
O3 H3 O11 0.88(4) 1.94(4) 2.784(2) 162(4) 1_465
O3 H3 O2 0.88(4) 2.38(4) 2.766(3) 107(3) .
O5 H5 N3 1.14(6) 1.41(6) 2.542(3) 172(5) 1_456
N4 H4A O4 0.92(4) 2.19(4) 3.070(3) 159(3) 1_654
N4 H4B O6 0.88(4) 2.01(4) 2.876(3) 166(3) 1_444
N6 H6B O12 0.92(4) 1.95(4) 2.861(3) 174(3) 1_455
N6 H6A O12 0.93(4) 2.11(4) 2.991(3) 158(3) .
N6 H6A O3 0.93(4) 2.64(3) 2.948(3) 100(2) 1_545
N6 H6C O1W 0.97(3) 1.91(3) 2.830(3) 156(3) 1_545
N7 H7B O11 0.88(4) 2.18(4) 3.005(3) 157(3) 1_566
N7 H7A N5 0.90(4) 2.10(4) 2.975(3) 165(3) 1_666
O1W H1WB O6 0.79(5) 2.09(5) 2.870(3) 173(5) 1_455
N4 H4A O6 0.92(4) 2.85(4) 3.310(3) 112(3) 1_544
O1W H1WB O4 0.79(5) 2.79(5) 3.052(3) 102(4) 1_565

loop_
_geom_torsion_atom_site_label_1
_geom_torsion_atom_site_label_2
_geom_torsion_atom_site_label_3
_geom_torsion_atom_site_label_4
_geom_torsion
C2 N2 C1 N1 179.2(2)
C2 N2 C1 C4 0.9(3)
C5 N1 C1 N2 -178.1(2)
C6 N1 C1 N2 3.3(4)
C5 N1 C1 C4 0.5(2)
C6 N1 C1 C4 -178.1(2)
C1 N2 C2 N3 -0.5(4)
C3 N3 C2 N2 -0.9(4)
C2 N3 C3 N4 -177.5(2)
C2 N3 C3 C4 1.7(3)
C5 N5 C4 C1 0.6(3)
C5 N5 C4 C3 178.2(2)
N2 C1 C4 N5 177.9(2)
N1 C1 C4 N5 -0.7(2)
N2 C1 C4 C3 -0.1(3)
N1 C1 C4 C3 -178.70(19)
N4 C3 C4 N5 0.5(4)
N3 C3 C4 N5 -178.6(2)
N4 C3 C4 C1 177.9(2)
N3 C3 C4 C1 -1.2(3)
C4 N5 C5 N1 -0.3(3)
C1 N1 C5 N5 -0.2(3)
C6 N1 C5 N5 178.5(2)
C9 O1 C6 N1 -138.04(18)
C9 O1 C6 C7 -14.9(2)
C1 N1 C6 O1 -110.1(2)
C5 N1 C6 O1 71.5(3)
C1 N1 C6 C7 131.0(2)
C5 N1 C6 C7 -47.3(3)
O1 C6 C7 O2 155.32(19)
N1 C6 C7 O2 -84.1(2)
O1 C6 C7 C8 33.9(2)
N1 C6 C7 C8 154.47(19)
O2 C7 C8 O3 -44.0(3)
C6 C7 C8 O3 76.6(2)
O2 C7 C8 C9 -159.06(19)
C6 C7 C8 C9 -38.5(2)
C6 O1 C9 C10 113.7(2)
C6 O1 C9 C8 -10.2(2)
O3 C8 C9 O1 -86.1(2)
C7 C8 C9 O1 30.9(2)
O3 C8 C9 C10 154.9(2)
C7 C8 C9 C10 -88.1(2)
O1 C9 C10 C11 62.3(2)
C8 C9 C10 C11 179.94(19)
C9 C10 C11 C16 72.6(2)
C9 C10 C11 C12 -164.7(2)
C16 C11 C12 C13 -60.6(3)
C10 C11 C12 C13 176.03(19)
C11 C12 C13 C14 177.8(2)
C12 C13 C14 N6 72.3(3)
C12 C13 C14 C15 -53.6(3)
N6 C14 C15 O4 7.7(3)
C13 C14 C15 O4 136.0(2)
N6 C14 C15 O5 -174.33(19)
C13 C14 C15 O5 -46.0(3)
C23 C18 C19 C20 0.1(4)
C17 C18 C19 C20 -177.7(2)
C18 C19 C20 C21 -0.2(4)
C19 C20 C21 C22 0.5(3)
C20 C21 C22 C23 -0.6(3)
C20 C21 C22 C24 175.8(2)
C21 C22 C23 C18 0.4(3)
C24 C22 C23 C18 -176.1(2)
C19 C18 C23 C22 -0.2(3)
C17 C18 C23 C22 177.5(2)
C23 C22 C24 O6 7.0(3)
C21 C22 C24 O6 -169.5(2)
C23 C22 C24 N7 -173.9(2)
C21 C22 C24 N7 9.7(3)
O11 C31 C32 F1 148.7(9)
O12 C31 C32 F1 -33.4(9)
O11 C31 C32 F2 -93.9(9)
O12 C31 C32 F2 84.0(9)
O11 C31 C32 F3 30.7(6)
O12 C31 C32 F3 -151.4(5)
O11 C31 C32A F3A 1.0(9)
O12 C31 C32A F3A 178.9(9)
O11 C31 C32A F1A 139(2)
O12 C31 C32A F1A -43(2)
O11 C31 C32A F2A -102.8(17)
O12 C31 C32A F2A 75.1(17)
